data_7023771
loop_
_publ_author_name
'Imran, Muhammad'
'Neumann, Beate'
'Stammler, Hans-Georg'
'Monkowius, Uwe'
'Ertl, Martin'
'Mitzel, Norbert W.'

_publ_section_title
;
 The versatile behaviour of a novel Janus scorpionate ligand towards
 sodium, potassium and bismuth(iii) ions.
;
_journal_issue 44
_journal_name_full 'Dalton transactions (Cambridge, England : 2003)'
_journal_page_first 15785
_journal_page_last 15795
_journal_paper_doi 10.1039/c3dt52030g
_journal_volume 42
_journal_year 2013
_chemical_formula_moiety 'C9 H13 B Bi Cl2 N9 S3'
_chemical_formula_sum 'C9 H13 B Bi Cl2 N9 S3'
_chemical_formula_weight 634.15
_chemical_name_systematic
; 
 ? 
;
_space_group_IT_number 88
_symmetry_cell_setting tetragonal
_symmetry_space_group_name_Hall '-I 4ad'
_symmetry_space_group_name_H-M 'I 41/a :2'
_atom_sites_solution_hydrogens geom
_atom_sites_solution_primary direct
_atom_sites_solution_secondary difmap
_audit_creation_method SHELXL-97
_cell_angle_alpha 90.00
_cell_angle_beta 90.00
_cell_angle_gamma 90.00
_cell_formula_units_Z 16
_cell_length_a 30.8530(12)
_cell_length_b 30.8530(12)
_cell_length_c 9.6827(5)
_cell_measurement_reflns_used 9971
_cell_measurement_temperature 100(2)
_cell_measurement_theta_max 23.490
_cell_measurement_theta_min 2.570
_cell_volume 9217.0(7)
_computing_cell_refinement 'APEX2 v2009.11-0 (Bruker AXS, 2009)'
_computing_data_collection 'APEX2 v2009.11-0 (Bruker AXS, 2009)'
_computing_data_reduction 'SAINT (Bruker AXS, 2009)'
_computing_molecular_graphics 'DIAMOND 2.1 (Crystal Impact, 2001)'
_computing_publication_material 'SHELXL-97 (Sheldrick, 2008)'
_computing_structure_refinement 'SHELXL-97 (Sheldrick, 2008)'
_computing_structure_solution 'SHELXS-97 (Sheldrick, 2008)'
_diffrn_ambient_temperature 100(2)
_diffrn_measured_fraction_theta_full 0.995
_diffrn_measured_fraction_theta_max 0.995
_diffrn_measurement_device 'Bruker KAPPA APEX II   '
_diffrn_measurement_device_type 'four three circle diffractometer'
_diffrn_measurement_method CCD
_diffrn_radiation_monochromator 'graphite monochromator  '
_diffrn_radiation_source 'fine focus sealed tube  '
_diffrn_radiation_type MoK\a
_diffrn_radiation_wavelength 0.71073
_diffrn_reflns_av_R_equivalents 0.0000
_diffrn_reflns_av_sigmaI/netI 0.0330
_diffrn_reflns_limit_h_max 36
_diffrn_reflns_limit_h_min 0
_diffrn_reflns_limit_k_max 36
_diffrn_reflns_limit_k_min 0
_diffrn_reflns_limit_l_max 11
_diffrn_reflns_limit_l_min 0
_diffrn_reflns_number 4109
_diffrn_reflns_theta_full 25.12
_diffrn_reflns_theta_max 25.12
_diffrn_reflns_theta_min 2.95
_exptl_absorpt_coefficient_mu 8.167
_exptl_absorpt_correction_T_max 0.8472
_exptl_absorpt_correction_T_min 0.2739
_exptl_absorpt_correction_type multi-scan
_exptl_absorpt_process_details 'SADABS-2008/1 - Bruker AXS area detector scaling and absorption correction'
_exptl_crystal_colour brown
_exptl_crystal_density_diffrn 1.828
_exptl_crystal_density_method 'not measured'
_exptl_crystal_description needle
_exptl_crystal_F_000 4800
_exptl_crystal_size_max 0.21
_exptl_crystal_size_mid 0.02
_exptl_crystal_size_min 0.02
_refine_diff_density_max 0.533
_refine_diff_density_min -0.468
_refine_diff_density_rms 0.114
_refine_ls_extinction_method none
_refine_ls_goodness_of_fit_ref 1.014
_refine_ls_hydrogen_treatment constr
_refine_ls_matrix_type full
_refine_ls_number_parameters 229
_refine_ls_number_reflns 4109
_refine_ls_number_restraints 0
_refine_ls_restrained_S_all 1.014
_refine_ls_R_factor_all 0.0395
_refine_ls_R_factor_gt 0.0251
_refine_ls_shift/su_max 0.003
_refine_ls_shift/su_mean 0.000
_refine_ls_structure_factor_coef Fsqd
_refine_ls_weighting_details 'calc w=1/[\s^2^(Fo^2^)+(0.0340P)^2^+1.6367P] where P=(Fo^2^+2Fc^2^)/3'
_refine_ls_weighting_scheme calc
_refine_ls_wR_factor_gt 0.0565
_refine_ls_wR_factor_ref 0.0591
_reflns_number_gt 3247
_reflns_number_total 4109
_reflns_threshold_expression >2sigma(I)
_cod_data_source_file c3dt52030g.txt
_cod_data_source_block compound6
_cod_original_sg_symbol_H-M 'I 41/a'
_cod_database_code 7023771

loop_
_symmetry_equiv_pos_as_xyz
'x, y, z'
'-y+3/4, x+1/4, z+1/4'
'-x, -y+1/2, z'
'y+1/4, -x+1/4, z+1/4'
'x+1/2, y+1/2, z+1/2'
'-y+5/4, x+3/4, z+3/4'
'-x+1/2, -y+1, z+1/2'
'y+3/4, -x+3/4, z+3/4'
'-x, -y, -z'
'y-3/4, -x-1/4, -z-1/4'
'x, y-1/2, -z'
'-y-1/4, x-1/4, -z-1/4'
'-x+1/2, -y+1/2, -z+1/2'
'y-1/4, -x+1/4, -z+1/4'
'x+1/2, y, -z+1/2'
'-y+1/4, x+1/4, -z+1/4'

loop_
_atom_site_label
_atom_site_type_symbol
_atom_site_fract_x
_atom_site_fract_y
_atom_site_fract_z
_atom_site_U_iso_or_equiv
_atom_site_adp_type
_atom_site_occupancy
_atom_site_symmetry_multiplicity
_atom_site_calc_flag
_atom_site_refinement_flags
Bi1 Bi 0.635989(5) 0.516002(6) 0.822752(17) 0.02061(7) Uani 1 1 d .
Cl1 Cl 0.69272(4) 0.44807(4) 0.74006(13) 0.0317(3) Uani 1 1 d .
Cl2 Cl 0.59859(4) 0.46730(5) 1.02076(13) 0.0367(3) Uani 1 1 d .
S1 S 0.57154(4) 0.56747(4) 0.90502(13) 0.0289(3) Uani 1 1 d .
S2 S 0.66788(4) 0.58128(4) 0.65465(12) 0.0246(3) Uani 1 1 d .
S3 S 0.58765(4) 0.48608(4) 0.61063(13) 0.0281(3) Uani 1 1 d .
N1 N 0.57514(13) 0.62240(14) 0.6808(5) 0.0342(11) Uani 1 1 d .
N2 N 0.58960(16) 0.66353(16) 0.6490(7) 0.0520(14) Uani 1 1 d .
N3 N 0.60154(14) 0.64847(15) 0.8674(6) 0.0399(12) Uani 1 1 d .
N4 N 0.59886(13) 0.57912(15) 0.4723(4) 0.0306(10) Uani 1 1 d .
N5 N 0.59044(14) 0.56679(17) 0.3381(4) 0.0414(12) Uani 1 1 d .
N6 N 0.65837(13) 0.55493(14) 0.3897(4) 0.0271(10) Uani 1 1 d .
N7 N 0.53179(13) 0.55632(15) 0.6062(4) 0.0298(10) Uani 1 1 d .
N8 N 0.48987(13) 0.56641(16) 0.6472(5) 0.0367(11) Uani 1 1 d .
N9 N 0.50603(13) 0.49913(15) 0.7044(4) 0.0318(11) Uani 1 1 d .
B1 B 0.5593(2) 0.5949(2) 0.5551(7) 0.0367(16) Uani 1 1 d .
H1 H 0.5410 0.6136 0.4941 0.044 Uiso 1 1 calc R
C1 C 0.58271(15) 0.61341(17) 0.8125(6) 0.0318(13) Uani 1 1 d .
C2 C 0.6054(2) 0.6775(2) 0.7649(9) 0.0552(18) Uani 1 1 d .
H2 H 0.6183 0.7053 0.7761 0.066 Uiso 1 1 calc R
C3 C 0.6156(2) 0.6545(2) 1.0098(7) 0.0543(18) Uani 1 1 d .
H3A H 0.6409 0.6361 1.0279 0.081 Uiso 1 1 calc R
H3B H 0.5921 0.6465 1.0726 0.081 Uiso 1 1 calc R
H3C H 0.6234 0.6849 1.0246 0.081 Uiso 1 1 calc R
C4 C 0.63997(16) 0.57194(16) 0.5049(5) 0.0277(12) Uani 1 1 d .
C5 C 0.62730(17) 0.5526(2) 0.2942(6) 0.0386(14) Uani 1 1 d .
H5 H 0.6318 0.5416 0.2036 0.046 Uiso 1 1 calc R
C6 C 0.70358(16) 0.54125(18) 0.3773(6) 0.0309(12) Uani 1 1 d .
H6A H 0.7226 0.5646 0.4096 0.046 Uiso 1 1 calc R
H6B H 0.7101 0.5347 0.2804 0.046 Uiso 1 1 calc R
H6C H 0.7083 0.5153 0.4335 0.046 Uiso 1 1 calc R
C7 C 0.54146(16) 0.51571(17) 0.6409(5) 0.0274(12) Uani 1 1 d .
C8 C 0.47585(17) 0.53140(19) 0.7051(5) 0.0338(13) Uani 1 1 d .
H8 H 0.4477 0.5285 0.7439 0.041 Uiso 1 1 calc R
C9 C 0.50274(19) 0.45707(19) 0.7696(6) 0.0417(15) Uani 1 1 d .
H9A H 0.5266 0.4534 0.8354 0.063 Uiso 1 1 calc R
H9B H 0.5044 0.4344 0.6990 0.063 Uiso 1 1 calc R
H9C H 0.4750 0.4549 0.8184 0.063 Uiso 1 1 calc R

loop_
_atom_site_aniso_label
_atom_site_aniso_U_11
_atom_site_aniso_U_22
_atom_site_aniso_U_33
_atom_site_aniso_U_23
_atom_site_aniso_U_13
_atom_site_aniso_U_12
Bi1 0.01928(11) 0.02628(11) 0.01626(10) -0.00255(8) 0.00119(8) -0.00146(8)
Cl1 0.0349(7) 0.0367(7) 0.0235(7) -0.0059(6) -0.0026(6) 0.0097(6)
Cl2 0.0358(7) 0.0485(8) 0.0258(7) 0.0062(6) 0.0042(6) -0.0097(6)
S1 0.0229(6) 0.0370(7) 0.0268(7) -0.0063(6) 0.0059(6) -0.0012(6)
S2 0.0204(6) 0.0333(7) 0.0201(7) -0.0002(5) 0.0001(5) -0.0038(5)
S3 0.0229(6) 0.0376(7) 0.0237(7) -0.0082(6) 0.0006(5) -0.0051(6)
N1 0.022(2) 0.036(3) 0.045(3) 0.006(2) 0.006(2) 0.0028(19)
N2 0.036(3) 0.037(3) 0.083(4) 0.018(3) 0.000(3) 0.000(2)
N3 0.029(3) 0.035(3) 0.056(3) -0.008(3) 0.003(2) -0.002(2)
N4 0.020(2) 0.050(3) 0.022(2) 0.008(2) -0.0022(18) -0.002(2)
N5 0.026(2) 0.076(4) 0.022(3) 0.010(2) -0.002(2) -0.006(2)
N6 0.023(2) 0.043(3) 0.016(2) 0.0000(19) 0.0008(18) -0.008(2)
N7 0.019(2) 0.047(3) 0.024(2) 0.000(2) 0.0033(18) -0.002(2)
N8 0.019(2) 0.055(3) 0.036(3) 0.001(2) 0.002(2) 0.001(2)
N9 0.019(2) 0.054(3) 0.022(2) -0.005(2) -0.0006(19) -0.009(2)
B1 0.025(3) 0.047(4) 0.039(4) 0.010(3) -0.001(3) 0.003(3)
C1 0.017(3) 0.038(3) 0.041(4) -0.004(3) 0.007(2) 0.002(2)
C2 0.038(4) 0.038(4) 0.089(6) -0.007(4) 0.000(4) 0.000(3)
C3 0.047(4) 0.055(4) 0.061(5) -0.029(4) 0.012(3) -0.018(3)
C4 0.024(3) 0.034(3) 0.024(3) 0.000(2) 0.001(2) -0.007(2)
C5 0.030(3) 0.065(4) 0.021(3) 0.001(3) -0.005(2) -0.010(3)
C6 0.023(3) 0.042(3) 0.028(3) -0.001(3) 0.005(2) -0.005(2)
C7 0.023(3) 0.042(3) 0.017(3) -0.004(2) -0.006(2) -0.008(2)
C8 0.019(3) 0.058(4) 0.024(3) -0.005(3) 0.002(2) -0.007(3)
C9 0.036(3) 0.058(4) 0.032(3) 0.004(3) -0.003(3) -0.020(3)

loop_
_atom_type_symbol
_atom_type_description
_atom_type_scat_dispersion_real
_atom_type_scat_dispersion_imag
_atom_type_scat_source
C C 0.0033 0.0016 'International Tables Vol C Tables 4.2.6.8 and 6.1.1.4'
H H 0.0000 0.0000 'International Tables Vol C Tables 4.2.6.8 and 6.1.1.4'
B B 0.0013 0.0007 'International Tables Vol C Tables 4.2.6.8 and 6.1.1.4'
Bi Bi -4.1077 10.2566 'International Tables Vol C Tables 4.2.6.8 and 6.1.1.4'
Cl Cl 0.1484 0.1585 'International Tables Vol C Tables 4.2.6.8 and 6.1.1.4'
N N 0.0061 0.0033 'International Tables Vol C Tables 4.2.6.8 and 6.1.1.4'
S S 0.1246 0.1234 'International Tables Vol C Tables 4.2.6.8 and 6.1.1.4'

loop_
_geom_angle_atom_site_label_1
_geom_angle_atom_site_label_2
_geom_angle_atom_site_label_3
_geom_angle
_geom_angle_site_symmetry_1
_geom_angle_site_symmetry_3
S1 Bi1 Cl2 78.48(4) . .
S1 Bi1 S3 91.09(4) . .
Cl2 Bi1 S3 96.54(4) . .
S1 Bi1 S2 90.43(4) . .
Cl2 Bi1 S2 167.24(4) . .
S3 Bi1 S2 89.87(4) . .
S1 Bi1 Cl1 93.79(4) . 4_565
Cl2 Bi1 Cl1 97.72(4) . 4_565
S3 Bi1 Cl1 165.59(4) . 4_565
S2 Bi1 Cl1 76.55(4) . 4_565
S1 Bi1 Cl1 168.92(4) . .
Cl2 Bi1 Cl1 93.03(4) . .
S3 Bi1 Cl1 82.75(4) . .
S2 Bi1 Cl1 98.73(4) . .
Cl1 Bi1 Cl1 94.40(5) 4_565 .
Bi1 Cl1 Bi1 160.38(5) 6_544 .
C1 S1 Bi1 100.76(17) . .
C4 S2 Bi1 101.36(17) . .
C7 S3 Bi1 98.43(17) . .
C1 N1 N2 110.5(5) . .
C1 N1 B1 133.7(5) . .
N2 N1 B1 115.3(5) . .
C2 N2 N1 103.6(5) . .
C1 N3 C2 106.6(5) . .
C1 N3 C3 127.5(5) . .
C2 N3 C3 126.0(5) . .
C4 N4 N5 111.0(4) . .
C4 N4 B1 133.5(5) . .
N5 N4 B1 115.4(4) . .
C5 N5 N4 103.8(4) . .
C5 N6 C4 106.9(4) . .
C5 N6 C6 127.8(4) . .
C4 N6 C6 125.3(4) . .
C7 N7 N8 110.3(4) . .
C7 N7 B1 133.1(4) . .
N8 N7 B1 115.6(4) . .
C8 N8 N7 104.4(4) . .
C7 N9 C8 106.1(5) . .
C7 N9 C9 126.4(5) . .
C8 N9 C9 127.2(4) . .
N4 B1 N7 111.1(5) . .
N4 B1 N1 109.2(4) . .
N7 B1 N1 110.0(5) . .
N4 B1 H1 108.8 . .
N7 B1 H1 108.8 . .
N1 B1 H1 108.8 . .
N1 C1 N3 106.8(5) . .
N1 C1 S1 129.9(4) . .
N3 C1 S1 123.3(5) . .
N2 C2 N3 112.5(6) . .
N2 C2 H2 123.7 . .
N3 C2 H2 123.7 . .
N3 C3 H3A 109.5 . .
N3 C3 H3B 109.5 . .
H3A C3 H3B 109.5 . .
N3 C3 H3C 109.5 . .
H3A C3 H3C 109.5 . .
H3B C3 H3C 109.5 . .
N4 C4 N6 105.7(4) . .
N4 C4 S2 130.9(4) . .
N6 C4 S2 123.4(4) . .
N5 C5 N6 112.7(5) . .
N5 C5 H5 123.7 . .
N6 C5 H5 123.7 . .
N6 C6 H6A 109.5 . .
N6 C6 H6B 109.5 . .
H6A C6 H6B 109.5 . .
N6 C6 H6C 109.5 . .
H6A C6 H6C 109.5 . .
H6B C6 H6C 109.5 . .
N7 C7 N9 106.8(4) . .
N7 C7 S3 130.1(4) . .
N9 C7 S3 123.1(4) . .
N8 C8 N9 112.3(5) . .
N8 C8 H8 123.8 . .
N9 C8 H8 123.8 . .
N9 C9 H9A 109.5 . .
N9 C9 H9B 109.5 . .
H9A C9 H9B 109.5 . .
N9 C9 H9C 109.5 . .
H9A C9 H9C 109.5 . .
H9B C9 H9C 109.5 . .

loop_
_geom_bond_atom_site_label_1
_geom_bond_atom_site_label_2
_geom_bond_distance
_geom_bond_site_symmetry_2
Bi1 S1 2.6664(13) .
Bi1 Cl2 2.6954(13) .
Bi1 S3 2.7009(12) .
Bi1 S2 2.7701(13) .
Bi1 Cl1 2.8135(12) 4_565
Bi1 Cl1 2.8455(12) .
Cl1 Bi1 2.8134(12) 6_544
S1 C1 1.712(6) .
S2 C4 1.711(5) .
S3 C7 1.718(5) .
N1 C1 1.326(7) .
N1 N2 1.380(6) .
N1 B1 1.562(8) .
N2 C2 1.298(9) .
N3 C1 1.338(7) .
N3 C2 1.343(9) .
N3 C3 1.458(8) .
N4 C4 1.325(6) .
N4 N5 1.379(6) .
N4 B1 1.539(7) .
N5 C5 1.291(7) .
N6 C5 1.334(6) .
N6 C4 1.357(6) .
N6 C6 1.462(6) .
N7 C7 1.331(7) .
N7 N8 1.388(6) .
N7 B1 1.543(8) .
N8 C8 1.292(7) .
N9 C7 1.355(6) .
N9 C8 1.363(7) .
N9 C9 1.447(7) .
B1 H1 1.0000 .
C2 H2 0.9500 .
C3 H3A 0.9800 .
C3 H3B 0.9800 .
C3 H3C 0.9800 .
C5 H5 0.9500 .
C6 H6A 0.9800 .
C6 H6B 0.9800 .
C6 H6C 0.9800 .
C8 H8 0.9500 .
C9 H9A 0.9800 .
C9 H9B 0.9800 .
C9 H9C 0.9800 .
